data_7713564
loop_
_publ_author_name
'Xu, Hanhua'
'Lv, Ze-Jie'
'Wei, Junnian'
'Xi, Zhenfeng'

_publ_section_title
;
 N-Aryloxide-Amidinate Group 4 Metal Complexes
;
_journal_name_full 'Dalton Transactions'
_journal_paper_doi 10.1039/D3DT01767B
_journal_year 2023
_chemical_formula_moiety '2(C24 H31 Cl Hf N2 O2)'
_chemical_formula_sum 'C48 H62 Cl2 Hf2 N4 O4'
_chemical_formula_weight 1186.89
_space_group_crystal_system triclinic
_space_group_IT_number 2
_space_group_name_Hall '-P 1'
_space_group_name_H-M_alt 'P -1'
_atom_sites_solution_hydrogens geom
_audit_creation_date 2022-11-29
_audit_creation_method
;
Olex2 1.3
(compiled 2020.11.12 svn.r5f609507 for OlexSys, GUI svn.r6408)
;
_audit_update_record
;
2022-11-29 deposited with the CCDC.	2023-07-25 downloaded from the CCDC.
;
_cell_angle_alpha 100.1710(10)
_cell_angle_beta 109.6060(10)
_cell_angle_gamma 103.6480(10)
_cell_formula_units_Z 2
_cell_length_a 12.2507(2)
_cell_length_b 13.1833(2)
_cell_length_c 16.8154(2)
_cell_measurement_reflns_used 39510
_cell_measurement_temperature 180.00(10)
_cell_measurement_theta_max 30.7170
_cell_measurement_theta_min 3.0100
_cell_volume 2387.07(7)
_computing_cell_refinement 'CrysAlisPro 1.171.41.43a (Rigaku OD, 2019)'
_computing_data_collection 'CrysAlisPro 1.171.41.43a (Rigaku OD, 2019)'
_computing_data_reduction 'CrysAlisPro 1.171.41.43a (Rigaku OD, 2019)'
_computing_molecular_graphics 'Olex2 1.3 (Dolomanov et al., 2009)'
_computing_publication_material 'Olex2 1.3 (Dolomanov et al., 2009)'
_computing_structure_refinement 'SHELXL 2018/3 (Sheldrick, 2015)'
_computing_structure_solution 'SHELXT 2018/2 (Sheldrick, 2018)'
_diffrn_ambient_environment N~2~
_diffrn_ambient_temperature 180.00(10)
_diffrn_detector 'Hybrid Pixel Array Detector'
_diffrn_detector_area_resol_mean 5.8140
_diffrn_measured_fraction_theta_full 0.999
_diffrn_measured_fraction_theta_max 0.999
_diffrn_measurement_details
;
List of Runs (angles in degrees, time in seconds):

  # Type    Start    End  Width  t~exp~   \w     \q     \k     \f   Frames
#--------------------------------------------------------------------------
  1  \w    -21.00  88.00   0.50    0.50    --   -1.70  38.00-150.00  218
  2  \w    -32.00  84.00   0.50    0.50    --   -1.70  77.00   0.00  232
  3  \w     24.00  72.00   0.50    0.50    --   -1.70  77.00-120.00   96
  4  \w    -25.00  76.00   0.50    0.50    --   -1.70  57.00 -30.00  202
  5  \w    -32.00   2.00   0.50    0.50    --   -1.70  77.00-120.00   68
  6  \w    -25.00  79.00   0.50    0.50    --   -1.70  57.00 120.00  208
  7  \w    -32.00  80.00   0.50    0.50    --   -1.70  77.00  60.00  224
  8  \w     -6.00  26.00   0.50    0.50    --    1.90 -19.00 -60.00   64
  9  \w    -82.00 -23.00   0.50    0.50    --    1.90 -19.00 -60.00  118
;
_diffrn_measurement_device 'four-circle diffractometer'
_diffrn_measurement_device_type 'XtaLAB AFC12 (RINC): Kappa single'
_diffrn_measurement_method '\w scans'
_diffrn_orient_matrix_type 'CrysAlisPro convention (1999,Acta A55,543-557)'
_diffrn_orient_matrix_UB_11 0.0120580000
_diffrn_orient_matrix_UB_12 0.0288024000
_diffrn_orient_matrix_UB_13 0.0434580000
_diffrn_orient_matrix_UB_21 -0.0587603000
_diffrn_orient_matrix_UB_22 0.0064013000
_diffrn_orient_matrix_UB_23 -0.0148046000
_diffrn_orient_matrix_UB_31 -0.0246083000
_diffrn_orient_matrix_UB_32 -0.0495422000
_diffrn_orient_matrix_UB_33 0.0081871000
_diffrn_radiation_monochromator mirror
_diffrn_radiation_probe x-ray
_diffrn_radiation_type 'Mo K\a'
_diffrn_radiation_wavelength 0.71073
_diffrn_reflns_av_R_equivalents 0.0742
_diffrn_reflns_av_unetI/netI 0.0434
_diffrn_reflns_Laue_measured_fraction_full 0.999
_diffrn_reflns_Laue_measured_fraction_max 0.999
_diffrn_reflns_limit_h_max 15
_diffrn_reflns_limit_h_min -15
_diffrn_reflns_limit_k_max 17
_diffrn_reflns_limit_k_min -17
_diffrn_reflns_limit_l_max 21
_diffrn_reflns_limit_l_min -21
_diffrn_reflns_number 62891
_diffrn_reflns_point_group_measured_fraction_full 0.999
_diffrn_reflns_point_group_measured_fraction_max 0.999
_diffrn_reflns_theta_full 25.242
_diffrn_reflns_theta_max 27.484
_diffrn_reflns_theta_min 2.590
_diffrn_source 'Rotating-anode X-ray tube'
_diffrn_source_type 'Rigaku (Mo) X-ray Source'
_exptl_absorpt_coefficient_mu 4.504
_exptl_absorpt_correction_T_max 1.00000
_exptl_absorpt_correction_T_min 0.22538
_exptl_absorpt_correction_type multi-scan
_exptl_absorpt_process_details
;
CrysAlisPro 1.171.41.43a (Rigaku Oxford Diffraction, 2019)
Empirical absorption correction using spherical harmonics,
 implemented in SCALE3 ABSPACK scaling algorithm.
;
_exptl_crystal_colour 'clear light colourless'
_exptl_crystal_colour_lustre clear
_exptl_crystal_colour_modifier light
_exptl_crystal_colour_primary colourless
_exptl_crystal_density_diffrn 1.651
_exptl_crystal_description block
_exptl_crystal_F_000 1176
_exptl_crystal_size_max 0.02
_exptl_crystal_size_mid 0.01
_exptl_crystal_size_min 0.01
_refine_diff_density_max 1.453
_refine_diff_density_min -2.412
_refine_diff_density_rms 0.163
_refine_ls_extinction_method none
_refine_ls_goodness_of_fit_ref 1.025
_refine_ls_hydrogen_treatment constr
_refine_ls_matrix_type full
_refine_ls_number_parameters 555
_refine_ls_number_reflns 10906
_refine_ls_number_restraints 0
_refine_ls_restrained_S_all 1.025
_refine_ls_R_factor_all 0.0325
_refine_ls_R_factor_gt 0.0296
_refine_ls_shift/su_max 0.003
_refine_ls_shift/su_mean 0.000
_refine_ls_structure_factor_coef Fsqd
_refine_ls_weighting_details 'w=1/[\s^2^(Fo^2^)+(0.0433P)^2^+0.2040P] where P=(Fo^2^+2Fc^2^)/3'
_refine_ls_weighting_scheme calc
_refine_ls_wR_factor_gt 0.0711
_refine_ls_wR_factor_ref 0.0723
_reflns_Friedel_coverage 0.000
_reflns_number_gt 9933
_reflns_number_total 10906
_reflns_threshold_expression 'I > 2\s(I)'
_cod_data_source_file d3dt01767b2.cif
_cod_data_source_block exp_10622
_cod_original_cell_volume 2387.07(6)
_cod_database_code 7713564
_shelx_shelxl_version_number 2018/3
_chemical_oxdiff_formula 'Hf Cl C H O N'
_shelx_space_group_comment
;
The symmetry employed for this shelxl refinement is uniquely defined
by the following loop, which should always be used as a source of
symmetry information in preference to the above space-group names.
They are only intended as comments.
;
_shelx_estimated_absorpt_t_max 0.956
_shelx_estimated_absorpt_t_min 0.915
_reflns_odcompleteness_completeness 99.88
_reflns_odcompleteness_iscentric 1
_reflns_odcompleteness_theta 27.42
_olex2_refinement_description
;
1. Fixed Uiso
 At 1.2 times of:
  All C(H) groups, All C(H,H) groups
 At 1.5 times of:
  All C(H,H,H) groups
2.a Secondary CH2 refined with riding coordinates:
 C00G(H00I,H00J), C00H(H00D,H00E), C00Z(H00R,H00S), C017(H01A,H01B)
2.b Aromatic/amide H refined with riding coordinates:
 C00N(H00N), C00V(H00V), C012(H012), C015(H015), C016(H016), C019(H019),
 C01A(H01C), C01C(H01Z), C01E(H01G), C01F(H01H), C01I(H01), C01J(H01O)
2.c Idealised Me refined as rotating group:
 C00E(H00A,H00B,H00C), C00W(H00K,H00L,H00M), C00X(H00O,H00P,H00Q), C00Y(H00F,
 H00G,H00H), C013(H01V,H01W,H01X), C018(H01Y,H,HA), C01B(H01D,H01E,H01F),
 C01G(H01I,H01J,H01K), C01H(H01L,H01M,H01N), C01K(H01P,H01Q,H01R), C01L(H01S,
 H01T,H01U), C01M(H1,HB,HC), C01N(H2,HD,HE), C01O(H3,HF,HG)
;
_olex2_submission_special_instructions 'No special instructions were received'
_oxdiff_exptl_absorpt_empirical_details
;
Empirical correction (ABSPACK) includes:
- Absorption correction using spherical harmonics
- Frame scaling
;
_oxdiff_exptl_absorpt_empirical_full_max 3.965
_oxdiff_exptl_absorpt_empirical_full_min 0.455

loop_
_space_group_symop_operation_xyz
'x, y, z'
'-x, -y, -z'

loop_
_atom_site_label
_atom_site_type_symbol
_atom_site_fract_x
_atom_site_fract_y
_atom_site_fract_z
_atom_site_U_iso_or_equiv
_atom_site_adp_type
_atom_site_occupancy
_atom_site_site_symmetry_order
_atom_site_calc_flag
_atom_site_refinement_flags_posn
_atom_site_refinement_flags_adp
_atom_site_refinement_flags_occupancy
_atom_site_disorder_assembly
_atom_site_disorder_group
Hf01 Hf 0.54274(2) 0.14046(2) 0.02625(2) 0.01722(5) Uani 1 1 d . . . . .
Hf02 Hf 0.63826(2) 0.09048(2) 0.50757(2) 0.01622(4) Uani 1 1 d . . . . .
Cl03 Cl 0.71153(7) 0.00265(6) 0.40552(5) 0.02608(15) Uani 1 1 d . . . . .
Cl04 Cl 0.53638(8) 0.21024(6) -0.10033(5) 0.02871(17) Uani 1 1 d . . . . .
O005 O 0.62205(19) 0.20727(16) 0.45114(14) 0.0235(4) Uani 1 1 d . . . . .
O006 O 0.79471(19) 0.15278(17) 0.60796(12) 0.0215(4) Uani 1 1 d . . . . .
O007 O 0.70004(19) 0.24470(16) 0.10869(12) 0.0224(4) Uani 1 1 d . . . . .
O008 O 0.4219(2) 0.20547(17) 0.04342(14) 0.0248(4) Uani 1 1 d . . . . .
N009 N 0.5870(2) 0.06657(19) 0.13737(15) 0.0207(5) Uani 1 1 d . . . . .
N00A N 0.5808(2) 0.14698(19) 0.61456(15) 0.0189(5) Uani 1 1 d . . . . .
N00B N 0.4370(2) 0.07884(18) 0.48075(15) 0.0172(5) Uani 1 1 d . . . . .
N00C N 0.4006(2) -0.00497(19) 0.03635(15) 0.0212(5) Uani 1 1 d . . . . .
C00D C 0.4733(3) 0.0272(2) 0.12544(18) 0.0203(6) Uani 1 1 d . . . . .
C00E C 0.4259(3) 0.0225(3) 0.19649(19) 0.0287(7) Uani 1 1 d . . . . .
H00A H 0.426864 0.095240 0.223274 0.043 Uiso 1 1 calc R U . . .
H00B H 0.477891 -0.003153 0.241434 0.043 Uiso 1 1 calc R U . . .
H00C H 0.342035 -0.027540 0.171273 0.043 Uiso 1 1 calc R U . . .
C00F C 0.7744(3) 0.2023(2) 0.74495(18) 0.0208(6) Uani 1 1 d . . . . .
C00G C 0.6535(3) 0.2211(2) 0.70287(19) 0.0243(6) Uani 1 1 d . . . . .
H00I H 0.606580 0.211049 0.740255 0.029 Uiso 1 1 calc R U . . .
H00J H 0.669008 0.297066 0.699363 0.029 Uiso 1 1 calc R U . . .
C00H C 0.6848(3) 0.1031(3) 0.22414(19) 0.0292(7) Uani 1 1 d . . . . .
H00D H 0.703349 0.038996 0.241114 0.035 Uiso 1 1 calc R U . . .
H00E H 0.656207 0.138188 0.266846 0.035 Uiso 1 1 calc R U . . .
C00I C 0.4201(3) 0.2168(2) 0.39358(19) 0.0239(6) Uani 1 1 d . . . . .
C00J C 0.5457(3) 0.2652(2) 0.42119(18) 0.0208(6) Uani 1 1 d . . . . .
C00K C 0.8431(3) 0.1750(2) 0.69746(18) 0.0195(6) Uani 1 1 d . . . . .
C00L C 0.9137(3) 0.4297(2) 0.1523(2) 0.0276(7) Uani 1 1 d . . . . .
C00M C 0.8000(3) 0.1816(2) 0.23027(18) 0.0218(6) Uani 1 1 d . . . . .
C00N C 0.8224(3) 0.2199(3) 0.83613(19) 0.0277(7) Uani 1 1 d . . . . .
H00N H 0.776261 0.237445 0.868910 0.033 Uiso 1 1 calc R U . . .
C00O C 0.4813(3) 0.1567(2) 0.56173(18) 0.0184(5) Uani 1 1 d . . . . .
C00P C 0.5968(3) 0.3729(2) 0.42017(19) 0.0240(6) Uani 1 1 d . . . . .
C00Q C 0.8036(3) 0.2548(2) 0.17877(18) 0.0207(6) Uani 1 1 d . . . . .
C00R C 0.2474(3) 0.0890(3) 0.0505(2) 0.0254(6) Uani 1 1 d . . . . .
C00S C 0.9614(3) 0.1692(2) 0.7400(2) 0.0258(6) Uani 1 1 d . . . . .
C00T C 0.7342(3) 0.4266(3) 0.4513(2) 0.0304(7) Uani 1 1 d . . . . .
C00U C 0.3216(3) 0.1942(3) 0.06316(18) 0.0232(6) Uani 1 1 d . . . . .
C00V C 0.9363(3) 0.2119(3) 0.8786(2) 0.0320(7) Uani 1 1 d . . . . .
H00V H 0.967941 0.222949 0.940417 0.038 Uiso 1 1 calc R U . . .
C00W C 0.4263(3) 0.2417(3) 0.5816(2) 0.0284(7) Uani 1 1 d . . . . .
H00K H 0.472457 0.310429 0.576974 0.043 Uiso 1 1 calc R U . . .
H00L H 0.428891 0.251159 0.641439 0.043 Uiso 1 1 calc R U . . .
H00M H 0.341206 0.219639 0.539636 0.043 Uiso 1 1 calc R U . . .
C00X C 0.9777(3) 0.0286(3) 0.6255(2) 0.0360(8) Uani 1 1 d . . . . .
H00O H 0.900708 0.025961 0.580432 0.054 Uiso 1 1 calc R U . . .
H00P H 0.961035 -0.024019 0.657822 0.054 Uiso 1 1 calc R U . . .
H00Q H 1.031606 0.010622 0.597277 0.054 Uiso 1 1 calc R U . . .
C00Y C 0.5041(3) 0.4295(3) 0.1652(3) 0.0423(9) Uani 1 1 d . . . . .
H00F H 0.541657 0.382228 0.139380 0.063 Uiso 1 1 calc R U . . .
H00G H 0.508734 0.418418 0.222162 0.063 Uiso 1 1 calc R U . . .
H00H H 0.547819 0.505572 0.173332 0.063 Uiso 1 1 calc R U . . .
C00Z C 0.3657(3) 0.1040(2) 0.39977(19) 0.0232(6) Uani 1 1 d . . . . .
H00R H 0.282053 0.095838 0.397257 0.028 Uiso 1 1 calc R U . . .
H00S H 0.358591 0.049750 0.347858 0.028 Uiso 1 1 calc R U . . .
C010 C 0.9114(3) 0.3395(2) 0.19887(18) 0.0214(6) Uani 1 1 d . . . . .
C011 C 0.2949(3) 0.2866(3) 0.0969(2) 0.0263(6) Uani 1 1 d . . . . .
C012 C 0.5127(3) 0.4271(3) 0.3891(2) 0.0340(8) Uani 1 1 d . . . . .
H012 H 0.542916 0.500101 0.388399 0.041 Uiso 1 1 calc R U . . .
C013 C 0.7840(4) 0.3642(3) 0.3934(3) 0.0393(9) Uani 1 1 d . . . . .
H01V H 0.770955 0.289930 0.398996 0.059 Uiso 1 1 calc R U . . .
H01W H 0.871673 0.400963 0.412356 0.059 Uiso 1 1 calc R U . . .
H01X H 0.741241 0.361690 0.331981 0.059 Uiso 1 1 calc R U . . .
C014 C 1.0404(3) 0.1438(3) 0.6897(2) 0.0305(7) Uani 1 1 d . . . . .
C015 C 0.1235(3) 0.1650(3) 0.1119(2) 0.0342(8) Uani 1 1 d . . . . .
H015 H 0.057288 0.155801 0.130190 0.041 Uiso 1 1 calc R U . . .
C016 C 0.9071(3) 0.1898(3) 0.2984(2) 0.0295(7) Uani 1 1 d . . . . .
H016 H 0.905399 0.141117 0.333755 0.035 Uiso 1 1 calc R U . . .
C017 C 0.2705(3) -0.0098(3) 0.0069(2) 0.0278(7) Uani 1 1 d . . . . .
H01A H 0.224490 -0.074533 0.017930 0.033 Uiso 1 1 calc R U . . .
H01B H 0.237413 -0.020057 -0.057435 0.033 Uiso 1 1 calc R U . . .
C018 C 0.7998(4) 0.4303(3) 0.5478(2) 0.0394(9) Uani 1 1 d . . . . .
H01Y H 0.759509 0.460812 0.583009 0.059 Uiso 1 1 calc R U . . .
H H 0.885310 0.476035 0.569922 0.059 Uiso 1 1 calc R U . . .
HA H 0.796421 0.356580 0.552133 0.059 Uiso 1 1 calc R U . . .
C019 C 1.0050(3) 0.1877(3) 0.8315(2) 0.0319(7) Uani 1 1 d . . . . .
H019 H 1.083916 0.183523 0.862051 0.038 Uiso 1 1 calc R U . . .
C01A C 0.1493(3) 0.0758(3) 0.0760(2) 0.0289(7) Uani 1 1 d . . . . .
H01C H 0.099720 0.004788 0.068767 0.035 Uiso 1 1 calc R U . . .
C01B C 0.8195(4) 0.4837(3) 0.1636(3) 0.0408(9) Uani 1 1 d . . . . .
H01D H 0.736919 0.432295 0.129857 0.061 Uiso 1 1 calc R U . . .
H01E H 0.828153 0.548422 0.142175 0.061 Uiso 1 1 calc R U . . .
H01F H 0.833385 0.504829 0.225940 0.061 Uiso 1 1 calc R U . . .
C01C C 0.3415(3) 0.2738(3) 0.3613(2) 0.0333(7) Uani 1 1 d . . . . .
H01Z H 0.255610 0.240424 0.340548 0.040 Uiso 1 1 calc R U . . .
C01D C 0.3699(3) 0.4016(3) 0.1035(2) 0.0338(7) Uani 1 1 d . . . . .
C01E C 1.0148(3) 0.2667(3) 0.3155(2) 0.0345(8) Uani 1 1 d . . . . .
H01G H 1.088264 0.269304 0.360432 0.041 Uiso 1 1 calc R U . . .
C01F C 1.0161(3) 0.3410(3) 0.2666(2) 0.0290(7) Uani 1 1 d . . . . .
H01H H 1.091219 0.395162 0.279835 0.035 Uiso 1 1 calc R U . . .
C01G C 0.8863(4) 0.3840(3) 0.0548(2) 0.0450(10) Uani 1 1 d . . . . .
H01I H 0.940915 0.342068 0.049219 0.068 Uiso 1 1 calc R U . . .
H01J H 0.899284 0.444087 0.028447 0.068 Uiso 1 1 calc R U . . .
H01K H 0.801204 0.336669 0.024358 0.068 Uiso 1 1 calc R U . . .
C01H C 1.0379(4) 0.5189(3) 0.1931(3) 0.0420(9) Uani 1 1 d . . . . .
H01L H 1.056049 0.552454 0.254916 0.063 Uiso 1 1 calc R U . . .
H01M H 1.035853 0.574281 0.161169 0.063 Uiso 1 1 calc R U . . .
H01N H 1.101400 0.487194 0.189480 0.063 Uiso 1 1 calc R U . . .
C01I C 0.3879(4) 0.3791(3) 0.3594(3) 0.0406(9) Uani 1 1 d . . . . .
H01 H 0.334094 0.418424 0.337677 0.049 Uiso 1 1 calc R U . . .
C01J C 0.1953(3) 0.2686(3) 0.1210(2) 0.0317(7) Uani 1 1 d . . . . .
H01O H 0.175592 0.329530 0.144530 0.038 Uiso 1 1 calc R U . . .
C01K C 0.3610(4) 0.4073(4) 0.0118(3) 0.0490(10) Uani 1 1 d . . . . .
H01P H 0.274902 0.388677 -0.027435 0.074 Uiso 1 1 calc R U . . .
H01Q H 0.396660 0.355750 -0.011010 0.074 Uiso 1 1 calc R U . . .
H01R H 0.405523 0.481092 0.014799 0.074 Uiso 1 1 calc R U . . .
C01L C 0.3218(4) 0.4888(3) 0.1397(3) 0.0529(11) Uani 1 1 d . . . . .
H01S H 0.369784 0.560399 0.141037 0.079 Uiso 1 1 calc R U . . .
H01T H 0.328924 0.487994 0.199426 0.079 Uiso 1 1 calc R U . . .
H01U H 0.235765 0.473555 0.101857 0.079 Uiso 1 1 calc R U . . .
C01M C 0.7646(4) 0.5451(3) 0.4453(3) 0.0444(9) Uani 1 1 d . . . . .
H1 H 0.729252 0.545164 0.383669 0.067 Uiso 1 1 calc R U . . .
HB H 0.853465 0.578864 0.468957 0.067 Uiso 1 1 calc R U . . .
HC H 0.730221 0.586238 0.479402 0.067 Uiso 1 1 calc R U . . .
C01N C 1.0592(4) 0.2269(3) 0.6374(3) 0.0444(9) Uani 1 1 d . . . . .
H2 H 1.099881 0.300229 0.678059 0.067 Uiso 1 1 calc R U . . .
HD H 0.979746 0.223357 0.594977 0.067 Uiso 1 1 calc R U . . .
HE H 1.110082 0.209898 0.606090 0.067 Uiso 1 1 calc R U . . .
C01O C 1.1668(4) 0.1468(4) 0.7519(3) 0.0537(11) Uani 1 1 d . . . . .
H3 H 1.213153 0.127630 0.717390 0.081 Uiso 1 1 calc R U . . .
HF H 1.156813 0.094694 0.785903 0.081 Uiso 1 1 calc R U . . .
HG H 1.211050 0.220127 0.792091 0.081 Uiso 1 1 calc R U . . .

loop_
_atom_site_aniso_label
_atom_site_aniso_U_11
_atom_site_aniso_U_22
_atom_site_aniso_U_33
_atom_site_aniso_U_23
_atom_site_aniso_U_13
_atom_site_aniso_U_12
Hf01 0.01656(7) 0.01666(7) 0.01657(6) 0.00538(5) 0.00674(5) 0.00116(5)
Hf02 0.01779(8) 0.01761(7) 0.01815(7) 0.00729(5) 0.00986(5) 0.00855(5)
Cl03 0.0333(4) 0.0310(4) 0.0257(3) 0.0111(3) 0.0205(3) 0.0156(3)
Cl04 0.0376(5) 0.0282(4) 0.0252(3) 0.0143(3) 0.0156(3) 0.0096(3)
O005 0.0218(11) 0.0217(10) 0.0344(11) 0.0146(9) 0.0136(9) 0.0110(9)
O006 0.0216(11) 0.0256(10) 0.0188(9) 0.0060(8) 0.0091(8) 0.0087(9)
O007 0.0182(11) 0.0190(10) 0.0219(9) 0.0062(8) 0.0037(8) -0.0024(8)
O008 0.0228(12) 0.0239(10) 0.0341(11) 0.0111(9) 0.0172(9) 0.0076(9)
N009 0.0223(13) 0.0178(11) 0.0189(11) 0.0067(9) 0.0076(10) 0.0007(10)
N00A 0.0202(13) 0.0185(11) 0.0212(11) 0.0034(9) 0.0115(9) 0.0086(10)
N00B 0.0186(12) 0.0183(11) 0.0209(11) 0.0093(9) 0.0100(9) 0.0105(9)
N00C 0.0240(13) 0.0163(11) 0.0190(11) 0.0032(9) 0.0088(10) -0.0003(10)
C00D 0.0278(16) 0.0122(12) 0.0200(13) 0.0045(10) 0.0114(11) 0.0016(11)
C00E 0.0349(19) 0.0276(16) 0.0237(14) 0.0062(12) 0.0178(13) 0.0019(13)
C00F 0.0220(15) 0.0160(13) 0.0228(13) 0.0031(10) 0.0100(11) 0.0034(11)
C00G 0.0251(16) 0.0244(15) 0.0241(14) 0.0018(11) 0.0122(12) 0.0092(12)
C00H 0.0306(18) 0.0312(16) 0.0200(14) 0.0117(12) 0.0053(12) 0.0031(14)
C00I 0.0281(17) 0.0254(15) 0.0244(14) 0.0108(12) 0.0129(12) 0.0130(13)
C00J 0.0277(16) 0.0207(14) 0.0215(13) 0.0102(11) 0.0129(11) 0.0127(12)
C00K 0.0211(15) 0.0167(13) 0.0207(13) 0.0060(10) 0.0085(11) 0.0052(11)
C00L 0.0251(17) 0.0208(14) 0.0319(16) 0.0049(12) 0.0126(13) -0.0012(12)
C00M 0.0213(16) 0.0201(14) 0.0223(13) 0.0039(11) 0.0072(11) 0.0072(12)
C00N 0.0339(18) 0.0261(15) 0.0223(14) 0.0051(12) 0.0140(13) 0.0049(13)
C00O 0.0194(15) 0.0169(13) 0.0261(14) 0.0092(11) 0.0143(11) 0.0084(11)
C00P 0.0312(17) 0.0215(14) 0.0247(14) 0.0084(11) 0.0138(12) 0.0124(13)
C00Q 0.0174(15) 0.0207(14) 0.0201(13) 0.0022(11) 0.0059(11) 0.0041(11)
C00R 0.0182(15) 0.0261(15) 0.0277(14) 0.0053(12) 0.0087(12) 0.0021(12)
C00S 0.0245(17) 0.0244(15) 0.0267(14) 0.0044(12) 0.0083(12) 0.0090(13)
C00T 0.0354(19) 0.0202(15) 0.0356(17) 0.0070(13) 0.0159(14) 0.0064(13)
C00U 0.0167(15) 0.0305(16) 0.0232(13) 0.0103(12) 0.0081(11) 0.0068(12)
C00V 0.0352(19) 0.0355(18) 0.0215(14) 0.0087(13) 0.0069(13) 0.0104(15)
C00W 0.0322(18) 0.0260(16) 0.0356(16) 0.0085(13) 0.0171(14) 0.0195(14)
C00X 0.036(2) 0.0352(18) 0.0394(18) 0.0052(15) 0.0133(15) 0.0214(16)
C00Y 0.033(2) 0.0311(18) 0.055(2) 0.0009(16) 0.0188(17) 0.0037(16)
C00Z 0.0181(15) 0.0281(15) 0.0258(14) 0.0131(12) 0.0071(11) 0.0100(12)
C010 0.0205(15) 0.0187(13) 0.0227(13) -0.0007(11) 0.0102(11) 0.0044(11)
C011 0.0242(17) 0.0276(16) 0.0287(15) 0.0103(12) 0.0113(12) 0.0078(13)
C012 0.043(2) 0.0257(16) 0.0434(19) 0.0183(14) 0.0188(16) 0.0190(15)
C013 0.042(2) 0.0287(17) 0.055(2) 0.0090(16) 0.0333(18) 0.0080(16)
C014 0.0228(17) 0.0354(18) 0.0326(16) 0.0050(13) 0.0095(13) 0.0132(14)
C015 0.0231(18) 0.041(2) 0.0408(18) 0.0122(15) 0.0173(14) 0.0074(15)
C016 0.0313(18) 0.0326(17) 0.0282(15) 0.0119(13) 0.0093(13) 0.0180(14)
C017 0.0220(16) 0.0268(16) 0.0296(15) 0.0033(12) 0.0122(13) -0.0005(13)
C018 0.038(2) 0.0321(18) 0.0354(18) 0.0015(14) 0.0065(15) 0.0063(16)
C019 0.0279(18) 0.0332(17) 0.0267(15) 0.0062(13) 0.0033(13) 0.0085(14)
C01A 0.0190(16) 0.0289(16) 0.0352(16) 0.0071(13) 0.0112(13) 0.0019(13)
C01B 0.038(2) 0.0227(16) 0.066(2) 0.0173(16) 0.0222(18) 0.0099(15)
C01C 0.0318(19) 0.0410(19) 0.0384(18) 0.0214(15) 0.0162(15) 0.0205(15)
C01D 0.034(2) 0.0263(16) 0.048(2) 0.0136(15) 0.0217(16) 0.0123(14)
C01E 0.0224(17) 0.045(2) 0.0328(17) 0.0090(15) 0.0043(13) 0.0164(15)
C01F 0.0171(16) 0.0299(16) 0.0335(16) 0.0023(13) 0.0071(12) 0.0054(13)
C01G 0.051(3) 0.041(2) 0.0313(17) 0.0069(15) 0.0185(17) -0.0071(18)
C01H 0.030(2) 0.0332(19) 0.050(2) 0.0074(16) 0.0139(16) -0.0061(15)
C01I 0.041(2) 0.044(2) 0.056(2) 0.0321(18) 0.0215(18) 0.0308(18)
C01J 0.0264(18) 0.0355(18) 0.0354(17) 0.0081(14) 0.0156(14) 0.0099(14)
C01K 0.050(3) 0.048(2) 0.067(3) 0.038(2) 0.031(2) 0.020(2)
C01L 0.053(3) 0.032(2) 0.095(3) 0.024(2) 0.046(3) 0.0209(19)
C01M 0.042(2) 0.0246(17) 0.063(2) 0.0160(17) 0.0180(19) 0.0049(16)
C01N 0.035(2) 0.042(2) 0.060(2) 0.0107(18) 0.0306(19) 0.0047(17)
C01O 0.025(2) 0.082(3) 0.045(2) 0.000(2) 0.0073(16) 0.023(2)

loop_
_atom_type_symbol
_atom_type_description
_atom_type_scat_dispersion_real
_atom_type_scat_dispersion_imag
_atom_type_scat_source
C C 0.0033 0.0016 'International Tables Vol C Tables 4.2.6.8 and 6.1.1.4'
H H 0.0000 0.0000 'International Tables Vol C Tables 4.2.6.8 and 6.1.1.4'
Cl Cl 0.1484 0.1585 'International Tables Vol C Tables 4.2.6.8 and 6.1.1.4'
Hf Hf -0.5830 6.1852 'International Tables Vol C Tables 4.2.6.8 and 6.1.1.4'
N N 0.0061 0.0033 'International Tables Vol C Tables 4.2.6.8 and 6.1.1.4'
O O 0.0106 0.0060 'International Tables Vol C Tables 4.2.6.8 and 6.1.1.4'

loop_
_geom_angle_atom_site_label_1
_geom_angle_atom_site_label_2
_geom_angle_atom_site_label_3
_geom_angle
_geom_angle_site_symmetry_1
_geom_angle_site_symmetry_3
_geom_angle_publ_flag
Cl04 Hf01 Hf01 112.954(19) . 2_655 ?
Cl04 Hf01 C00D 160.58(7) . . ?
O007 Hf01 Hf01 127.67(6) . 2_655 ?
O007 Hf01 Cl04 96.31(6) . . ?
O007 Hf01 O008 104.64(9) . . ?
O007 Hf01 N009 78.20(8) . . ?
O007 Hf01 N00C 134.32(8) . . ?
O007 Hf01 N00C 102.19(9) . 2_655 ?
O007 Hf01 C00D 102.86(8) . . ?
O008 Hf01 Hf01 116.12(6) . 2_655 ?
O008 Hf01 Cl04 91.78(6) . . ?
O008 Hf01 N009 102.03(9) . . ?
O008 Hf01 N00C 153.14(9) . 2_655 ?
O008 Hf01 N00C 77.46(9) . . ?
O008 Hf01 C00D 80.53(9) . . ?
N009 Hf01 Hf01 62.88(6) . 2_655 ?
N009 Hf01 Cl04 166.02(7) . . ?
N009 Hf01 N00C 82.05(9) . 2_655 ?
N009 Hf01 N00C 57.33(8) . . ?
N009 Hf01 C00D 29.39(9) . . ?
N00C Hf01 Hf01 42.12(6) 2_655 2_655 ?
N00C Hf01 Hf01 40.77(6) . 2_655 ?
N00C Hf01 Cl04 129.36(6) . . ?
N00C Hf01 Cl04 86.63(6) 2_655 . ?
N00C Hf01 N00C 82.89(10) 2_655 . ?
N00C Hf01 C00D 31.58(8) . . ?
N00C Hf01 C00D 92.24(9) 2_655 . ?
C00D Hf01 Hf01 56.63(6) . 2_655 ?
Cl03 Hf02 Hf02 109.689(19) . 2_656 ?
Cl03 Hf02 C00O 157.66(7) . . ?
O005 Hf02 Hf02 116.11(6) . 2_656 ?
O005 Hf02 Cl03 93.24(7) . . ?
O005 Hf02 N00A 97.92(9) . . ?
O005 Hf02 N00B 151.44(9) . 2_656 ?
O005 Hf02 N00B 79.18(8) . . ?
O005 Hf02 C00O 79.45(9) . . ?
O006 Hf02 Hf02 128.58(6) . 2_656 ?
O006 Hf02 Cl03 97.14(6) . . ?
O006 Hf02 O005 104.78(9) . . ?
O006 Hf02 N00A 78.52(9) . . ?
O006 Hf02 N00B 103.67(8) . 2_656 ?
O006 Hf02 N00B 136.45(8) . . ?
O006 Hf02 C00O 105.12(9) . . ?
N00A Hf02 Hf02 66.62(6) . 2_656 ?
N00A Hf02 Cl03 168.73(6) . . ?
N00A Hf02 N00B 85.26(8) . 2_656 ?
N00A Hf02 N00B 58.14(8) . . ?
N00A Hf02 C00O 29.31(9) . . ?
N00B Hf02 Hf02 38.87(6) . 2_656 ?
N00B Hf02 Hf02 39.69(6) 2_656 2_656 ?
N00B Hf02 Cl03 126.22(6) . . ?
N00B Hf02 Cl03 85.69(6) 2_656 . ?
N00B Hf02 N00B 78.56(9) 2_656 . ?
N00B Hf02 C00O 90.79(8) 2_656 . ?
N00B Hf02 C00O 31.86(8) . . ?
C00O Hf02 Hf02 57.00(6) . 2_656 ?
C00J O005 Hf02 143.30(19) . . ?
C00K O006 Hf02 140.76(18) . . ?
C00Q O007 Hf01 142.42(18) . . ?
C00U O008 Hf01 147.06(19) . . ?
C00D N009 Hf01 93.35(18) . . ?
C00D N009 C00H 121.9(2) . . ?
C00H N009 Hf01 132.90(18) . . ?
C00G N00A Hf02 130.01(19) . . ?
C00O N00A Hf02 93.85(17) . . ?
C00O N00A C00G 123.0(2) . . ?
Hf02 N00B Hf02 101.44(9) 2_656 . ?
C00O N00B Hf02 87.05(16) . . ?
C00O N00B Hf02 110.79(16) . 2_656 ?
C00O N00B C00Z 118.9(2) . . ?
C00Z N00B Hf02 116.28(17) . 2_656 ?
C00Z N00B Hf02 117.76(17) . . ?
Hf01 N00C Hf01 97.10(10) 2_655 . ?
C00D N00C Hf01 86.22(15) . . ?
C00D N00C Hf01 106.47(19) . 2_655 ?
C00D N00C C017 119.5(2) . . ?
C017 N00C Hf01 121.12(18) . 2_655 ?
C017 N00C Hf01 119.35(18) . . ?
N009 C00D Hf01 57.26(14) . . ?
N009 C00D N00C 109.5(2) . . ?
N009 C00D C00E 125.8(3) . . ?
N00C C00D Hf01 62.20(13) . . ?
N00C C00D C00E 124.7(3) . . ?
C00E C00D Hf01 148.3(2) . . ?
C00D C00E H00A 109.5 . . ?
C00D C00E H00B 109.5 . . ?
C00D C00E H00C 109.5 . . ?
H00A C00E H00B 109.5 . . ?
H00A C00E H00C 109.5 . . ?
H00B C00E H00C 109.5 . . ?
C00K C00F C00G 122.9(3) . . ?
C00N C00F C00G 117.9(3) . . ?
C00N C00F C00K 119.1(3) . . ?
N00A C00G C00F 112.0(2) . . ?
N00A C00G H00I 109.2 . . ?
N00A C00G H00J 109.2 . . ?
C00F C00G H00I 109.2 . . ?
C00F C00G H00J 109.2 . . ?
H00I C00G H00J 107.9 . . ?
N009 C00H H00D 108.8 . . ?
N009 C00H H00E 108.8 . . ?
N009 C00H C00M 113.9(2) . . ?
H00D C00H H00E 107.7 . . ?
C00M C00H H00D 108.8 . . ?
C00M C00H H00E 108.8 . . ?
C00J C00I C00Z 122.1(3) . . ?
C01C C00I C00J 119.6(3) . . ?
C01C C00I C00Z 118.3(3) . . ?
O005 C00J C00I 119.0(3) . . ?
O005 C00J C00P 119.0(3) . . ?
C00I C00J C00P 122.0(3) . . ?
O006 C00K C00F 119.6(3) . . ?
O006 C00K C00S 118.9(3) . . ?
C00F C00K C00S 121.5(3) . . ?
C010 C00L C01B 108.3(3) . . ?
C01G C00L C010 111.0(3) . . ?
C01G C00L C01B 111.1(3) . . ?
C01H C00L C010 112.1(3) . . ?
C01H C00L C01B 106.8(3) . . ?
C01H C00L C01G 107.5(3) . . ?
C00Q C00M C00H 124.2(3) . . ?
C016 C00M C00H 116.4(3) . . ?
C016 C00M C00Q 118.9(3) . . ?
C00F C00N H00N 119.9 . . ?
C00V C00N C00F 120.2(3) . . ?
C00V C00N H00N 119.9 . . ?
N00A C00O Hf02 56.84(15) . . ?
N00A C00O N00B 109.8(2) . . ?
N00A C00O C00W 125.5(3) . . ?
N00B C00O Hf02 61.09(14) . . ?
N00B C00O C00W 124.6(3) . . ?
C00W C00O Hf02 150.7(2) . . ?
C00J C00P C00T 122.2(3) . . ?
C012 C00P C00J 115.6(3) . . ?
C012 C00P C00T 122.2(3) . . ?
O007 C00Q C00M 119.7(2) . . ?
O007 C00Q C010 119.3(3) . . ?
C010 C00Q C00M 121.1(3) . . ?
C00U C00R C017 120.8(3) . . ?
C01A C00R C00U 119.3(3) . . ?
C01A C00R C017 119.8(3) . . ?
C00K C00S C014 122.5(3) . . ?
C019 C00S C00K 116.9(3) . . ?
C019 C00S C014 120.6(3) . . ?
C00P C00T C013 110.0(3) . . ?
C00P C00T C018 110.5(3) . . ?
C00P C00T C01M 111.3(3) . . ?
C013 C00T C018 110.0(3) . . ?
C013 C00T C01M 107.6(3) . . ?
C018 C00T C01M 107.4(3) . . ?
O008 C00U C00R 118.4(3) . . ?
O008 C00U C011 120.3(3) . . ?
C00R C00U C011 121.2(3) . . ?
C00N C00V H00V 119.8 . . ?
C00N C00V C019 120.3(3) . . ?
C019 C00V H00V 119.8 . . ?
C00O C00W H00K 109.5 . . ?
C00O C00W H00L 109.5 . . ?
C00O C00W H00M 109.5 . . ?
H00K C00W H00L 109.5 . . ?
H00K C00W H00M 109.5 . . ?
H00L C00W H00M 109.5 . . ?
H00O C00X H00P 109.5 . . ?
H00O C00X H00Q 109.5 . . ?
H00P C00X H00Q 109.5 . . ?
C014 C00X H00O 109.5 . . ?
C014 C00X H00P 109.5 . . ?
C014 C00X H00Q 109.5 . . ?
H00F C00Y H00G 109.5 . . ?
H00F C00Y H00H 109.5 . . ?
H00G C00Y H00H 109.5 . . ?
C01D C00Y H00F 109.5 . . ?
C01D C00Y H00G 109.5 . . ?
C01D C00Y H00H 109.5 . . ?
N00B C00Z C00I 114.7(2) . . ?
N00B C00Z H00R 108.6 . . ?
N00B C00Z H00S 108.6 . . ?
C00I C00Z H00R 108.6 . . ?
C00I C00Z H00S 108.6 . . ?
H00R C00Z H00S 107.6 . . ?
C00Q C010 C00L 122.2(3) . . ?
C01F C010 C00L 121.0(3) . . ?
C01F C010 C00Q 116.8(3) . . ?
C00U C011 C01D 121.2(3) . . ?
C01J C011 C00U 116.9(3) . . ?
C01J C011 C01D 121.9(3) . . ?
C00P C012 H012 118.5 . . ?
C01I C012 C00P 123.0(3) . . ?
C01I C012 H012 118.5 . . ?
C00T C013 H01V 109.5 . . ?
C00T C013 H01W 109.5 . . ?
C00T C013 H01X 109.5 . . ?
H01V C013 H01W 109.5 . . ?
H01V C013 H01X 109.5 . . ?
H01W C013 H01X 109.5 . . ?
C00S C014 C00X 109.9(3) . . ?
C00S C014 C01N 110.5(3) . . ?
C00X C014 C01N 109.2(3) . . ?
C01O C014 C00S 111.9(3) . . ?
C01O C014 C00X 107.1(3) . . ?
C01O C014 C01N 108.2(3) . . ?
C01A C015 H015 120.3 . . ?
C01A C015 C01J 119.4(3) . . ?
C01J C015 H015 120.3 . . ?
C00M C016 H016 119.5 . . ?
C01E C016 C00M 121.1(3) . . ?
C01E C016 H016 119.5 . . ?
N00C C017 C00R 115.3(2) . . ?
N00C C017 H01A 108.5 . . ?
N00C C017 H01B 108.5 . . ?
C00R C017 H01A 108.5 . . ?
C00R C017 H01B 108.5 . . ?
H01A C017 H01B 107.5 . . ?
C00T C018 H01Y 109.5 . . ?
C00T C018 H 109.5 . . ?
C00T C018 HA 109.5 . . ?
H01Y C018 H 109.5 . . ?
H01Y C018 HA 109.5 . . ?
H C018 HA 109.5 . . ?
C00S C019 H019 119.1 . . ?
C00V C019 C00S 121.8(3) . . ?
C00V C019 H019 119.1 . . ?
C00R C01A H01C 119.8 . . ?
C015 C01A C00R 120.5(3) . . ?
C015 C01A H01C 119.8 . . ?
C00L C01B H01D 109.5 . . ?
C00L C01B H01E 109.5 . . ?
C00L C01B H01F 109.5 . . ?
H01D C01B H01E 109.5 . . ?
H01D C01B H01F 109.5 . . ?
H01E C01B H01F 109.5 . . ?
C00I C01C H01Z 120.0 . . ?
C01I C01C C00I 120.0(3) . . ?
C01I C01C H01Z 120.0 . . ?
C00Y C01D C011 111.1(3) . . ?
C00Y C01D C01L 107.1(3) . . ?
C01K C01D C00Y 109.9(3) . . ?
C01K C01D C011 108.8(3) . . ?
C01K C01D C01L 108.1(3) . . ?
C01L C01D C011 111.8(3) . . ?
C016 C01E H01G 120.3 . . ?
C016 C01E C01F 119.4(3) . . ?
C01F C01E H01G 120.3 . . ?
C010 C01F H01H 118.7 . . ?
C01E C01F C010 122.5(3) . . ?
C01E C01F H01H 118.7 . . ?
C00L C01G H01I 109.5 . . ?
C00L C01G H01J 109.5 . . ?
C00L C01G H01K 109.5 . . ?
H01I C01G H01J 109.5 . . ?
H01I C01G H01K 109.5 . . ?
H01J C01G H01K 109.5 . . ?
C00L C01H H01L 109.5 . . ?
C00L C01H H01M 109.5 . . ?
C00L C01H H01N 109.5 . . ?
H01L C01H H01M 109.5 . . ?
H01L C01H H01N 109.5 . . ?
H01M C01H H01N 109.5 . . ?
C012 C01I H01 120.1 . . ?
C01C C01I C012 119.8(3) . . ?
C01C C01I H01 120.1 . . ?
C011 C01J H01O 118.7 . . ?
C015 C01J C011 122.5(3) . . ?
C015 C01J H01O 118.7 . . ?
C01D C01K H01P 109.5 . . ?
C01D C01K H01Q 109.5 . . ?
C01D C01K H01R 109.5 . . ?
H01P C01K H01Q 109.5 . . ?
H01P C01K H01R 109.5 . . ?
H01Q C01K H01R 109.5 . . ?
C01D C01L H01S 109.5 . . ?
C01D C01L H01T 109.5 . . ?
C01D C01L H01U 109.5 . . ?
H01S C01L H01T 109.5 . . ?
H01S C01L H01U 109.5 . . ?
H01T C01L H01U 109.5 . . ?
C00T C01M H1 109.5 . . ?
C00T C01M HB 109.5 . . ?
C00T C01M HC 109.5 . . ?
H1 C01M HB 109.5 . . ?
H1 C01M HC 109.5 . . ?
HB C01M HC 109.5 . . ?
C014 C01N H2 109.5 . . ?
C014 C01N HD 109.5 . . ?
C014 C01N HE 109.5 . . ?
H2 C01N HD 109.5 . . ?
H2 C01N HE 109.5 . . ?
HD C01N HE 109.5 . . ?
C014 C01O H3 109.5 . . ?
C014 C01O HF 109.5 . . ?
C014 C01O HG 109.5 . . ?
H3 C01O HF 109.5 . . ?
H3 C01O HG 109.5 . . ?
HF C01O HG 109.5 . . ?

loop_
_geom_bond_atom_site_label_1
_geom_bond_atom_site_label_2
_geom_bond_distance
_geom_bond_site_symmetry_2
_geom_bond_publ_flag
Hf01 Hf01 3.4620(2) 2_655 ?
Hf01 Cl04 2.4489(7) . ?
Hf01 O007 1.9515(19) . ?
Hf01 O008 1.952(2) . ?
Hf01 N009 2.224(2) . ?
Hf01 N00C 2.279(3) 2_655 ?
Hf01 N00C 2.340(2) . ?
Hf01 C00D 2.639(3) . ?
Hf02 Hf02 3.5532(2) 2_656 ?
Hf02 Cl03 2.4317(7) . ?
Hf02 O005 1.9607(19) . ?
Hf02 O006 1.948(2) . ?
Hf02 N00A 2.216(2) . ?
Hf02 N00B 2.275(2) 2_656 ?
Hf02 N00B 2.315(2) . ?
Hf02 C00O 2.641(3) . ?
O005 C00J 1.366(3) . ?
O006 C00K 1.366(3) . ?
O007 C00Q 1.370(3) . ?
O008 C00U 1.359(4) . ?
N009 C00D 1.298(4) . ?
N009 C00H 1.450(4) . ?
N00A C00G 1.464(4) . ?
N00A C00O 1.296(4) . ?
N00B C00O 1.396(4) . ?
N00B C00Z 1.491(3) . ?
N00C C00D 1.385(4) . ?
N00C C017 1.483(4) . ?
C00D C00E 1.497(4) . ?
C00E H00A 0.9800 . ?
C00E H00B 0.9800 . ?
C00E H00C 0.9800 . ?
C00F C00G 1.512(4) . ?
C00F C00K 1.403(4) . ?
C00F C00N 1.398(4) . ?
C00G H00I 0.9900 . ?
C00G H00J 0.9900 . ?
C00H H00D 0.9900 . ?
C00H H00E 0.9900 . ?
C00H C00M 1.499(4) . ?
C00I C00J 1.394(4) . ?
C00I C00Z 1.517(4) . ?
C00I C01C 1.386(4) . ?
C00J C00P 1.416(4) . ?
C00K C00S 1.412(4) . ?
C00L C010 1.535(4) . ?
C00L C01B 1.536(5) . ?
C00L C01G 1.534(5) . ?
C00L C01H 1.529(4) . ?
C00M C00Q 1.409(4) . ?
C00M C016 1.388(4) . ?
C00N H00N 0.9500 . ?
C00N C00V 1.377(5) . ?
C00O C00W 1.482(4) . ?
C00P C00T 1.524(5) . ?
C00P C012 1.401(5) . ?
C00Q C010 1.405(4) . ?
C00R C00U 1.402(4) . ?
C00R C017 1.514(5) . ?
C00R C01A 1.390(4) . ?
C00S C014 1.538(4) . ?
C00S C019 1.402(4) . ?
C00T C013 1.533(5) . ?
C00T C018 1.536(5) . ?
C00T C01M 1.548(4) . ?
C00U C011 1.407(5) . ?
C00V H00V 0.9500 . ?
C00V C019 1.387(5) . ?
C00W H00K 0.9800 . ?
C00W H00L 0.9800 . ?
C00W H00M 0.9800 . ?
C00X H00O 0.9800 . ?
C00X H00P 0.9800 . ?
C00X H00Q 0.9800 . ?
C00X C014 1.541(5) . ?
C00Y H00F 0.9800 . ?
C00Y H00G 0.9800 . ?
C00Y H00H 0.9800 . ?
C00Y C01D 1.533(5) . ?
C00Z H00R 0.9900 . ?
C00Z H00S 0.9900 . ?
C010 C01F 1.393(4) . ?
C011 C01D 1.540(4) . ?
C011 C01J 1.392(5) . ?
C012 H012 0.9500 . ?
C012 C01I 1.381(5) . ?
C013 H01V 0.9800 . ?
C013 H01W 0.9800 . ?
C013 H01X 0.9800 . ?
C014 C01N 1.543(5) . ?
C014 C01O 1.538(5) . ?
C015 H015 0.9500 . ?
C015 C01A 1.378(5) . ?
C015 C01J 1.389(5) . ?
C016 H016 0.9500 . ?
C016 C01E 1.366(5) . ?
C017 H01A 0.9900 . ?
C017 H01B 0.9900 . ?
C018 H01Y 0.9800 . ?
C018 H 0.9800 . ?
C018 HA 0.9800 . ?
C019 H019 0.9500 . ?
C01A H01C 0.9500 . ?
C01B H01D 0.9800 . ?
C01B H01E 0.9800 . ?
C01B H01F 0.9800 . ?
C01C H01Z 0.9500 . ?
C01C C01I 1.381(5) . ?
C01D C01K 1.526(5) . ?
C01D C01L 1.534(5) . ?
C01E H01G 0.9500 . ?
C01E C01F 1.386(5) . ?
C01F H01H 0.9500 . ?
C01G H01I 0.9800 . ?
C01G H01J 0.9800 . ?
C01G H01K 0.9800 . ?
C01H H01L 0.9800 . ?
C01H H01M 0.9800 . ?
C01H H01N 0.9800 . ?
C01I H01 0.9500 . ?
C01J H01O 0.9500 . ?
C01K H01P 0.9800 . ?
C01K H01Q 0.9800 . ?
C01K H01R 0.9800 . ?
C01L H01S 0.9800 . ?
C01L H01T 0.9800 . ?
C01L H01U 0.9800 . ?
C01M H1 0.9800 . ?
C01M HB 0.9800 . ?
C01M HC 0.9800 . ?
C01N H2 0.9800 . ?
C01N HD 0.9800 . ?
C01N HE 0.9800 . ?
C01O H3 0.9800 . ?
C01O HF 0.9800 . ?
C01O HG 0.9800 . ?

loop_
_geom_torsion_atom_site_label_1
_geom_torsion_atom_site_label_2
_geom_torsion_atom_site_label_3
_geom_torsion_atom_site_label_4
_geom_torsion
_geom_torsion_site_symmetry_1
_geom_torsion_site_symmetry_2
_geom_torsion_site_symmetry_3
_geom_torsion_site_symmetry_4
_geom_torsion_publ_flag
Hf01 O007 C00Q C00M -22.1(5) . . . . ?
Hf01 O007 C00Q C010 158.9(2) . . . . ?
Hf01 O008 C00U C00R -22.0(5) . . . . ?
Hf01 O008 C00U C011 156.9(3) . . . . ?
Hf01 N009 C00D N00C 35.3(2) . . . . ?
Hf01 N009 C00D C00E -141.5(3) . . . . ?
Hf01 N009 C00H C00M -26.2(4) . . . . ?
Hf01 N00C C00D Hf01 96.30(12) 2_655 . . . ?
Hf01 N00C C00D N009 -33.4(2) . . . . ?
Hf01 N00C C00D N009 62.9(2) 2_655 . . . ?
Hf01 N00C C00D C00E 143.5(3) . . . . ?
Hf01 N00C C00D C00E -120.2(3) 2_655 . . . ?
Hf01 N00C C017 C00R -56.1(3) . . . . ?
Hf01 N00C C017 C00R -176.40(19) 2_655 . . . ?
Hf02 O005 C00J C00I -27.4(5) . . . . ?
Hf02 O005 C00J C00P 151.9(2) . . . . ?
Hf02 O006 C00K C00F -32.0(4) . . . . ?
Hf02 O006 C00K C00S 147.5(2) . . . . ?
Hf02 N00A C00G C00F -40.7(3) . . . . ?
Hf02 N00A C00O N00B 31.9(2) . . . . ?
Hf02 N00A C00O C00W -144.5(3) . . . . ?
Hf02 N00B C00O Hf02 101.12(13) 2_656 . . . ?
Hf02 N00B C00O N00A 70.8(2) 2_656 . . . ?
Hf02 N00B C00O N00A -30.3(2) . . . . ?
Hf02 N00B C00O C00W -112.8(3) 2_656 . . . ?
Hf02 N00B C00O C00W 146.1(3) . . . . ?
Hf02 N00B C00Z C00I -58.2(3) . . . . ?
Hf02 N00B C00Z C00I -178.8(2) 2_656 . . . ?
O005 C00J C00P C00T 0.0(4) . . . . ?
O005 C00J C00P C012 -179.6(3) . . . . ?
O006 C00K C00S C014 2.9(4) . . . . ?
O006 C00K C00S C019 -177.1(3) . . . . ?
O007 C00Q C010 C00L 7.8(4) . . . . ?
O007 C00Q C010 C01F -175.3(3) . . . . ?
O008 C00U C011 C01D 6.4(4) . . . . ?
O008 C00U C011 C01J -175.9(3) . . . . ?
N009 C00H C00M C00Q 30.1(4) . . . . ?
N009 C00H C00M C016 -157.8(3) . . . . ?
C00D N009 C00H C00M -158.4(3) . . . . ?
C00D N00C C017 C00R 47.3(4) . . . . ?
C00F C00K C00S C014 -177.6(3) . . . . ?
C00F C00K C00S C019 2.4(4) . . . . ?
C00F C00N C00V C019 0.9(5) . . . . ?
C00G N00A C00O Hf02 144.3(3) . . . . ?
C00G N00A C00O N00B 176.2(2) . . . . ?
C00G N00A C00O C00W -0.2(4) . . . . ?
C00G C00F C00K O006 -7.3(4) . . . . ?
C00G C00F C00K C00S 173.2(3) . . . . ?
C00G C00F C00N C00V -175.1(3) . . . . ?
C00H N009 C00D Hf01 147.1(3) . . . . ?
C00H N009 C00D N00C -177.6(3) . . . . ?
C00H N009 C00D C00E 5.5(5) . . . . ?
C00H C00M C00Q O007 -11.1(4) . . . . ?
C00H C00M C00Q C010 168.0(3) . . . . ?
C00H C00M C016 C01E -173.1(3) . . . . ?
C00I C00J C00P C00T 179.2(3) . . . . ?
C00I C00J C00P C012 -0.4(4) . . . . ?
C00I C01C C01I C012 0.4(6) . . . . ?
C00J C00I C00Z N00B 38.6(4) . . . . ?
C00J C00I C01C C01I -2.1(5) . . . . ?
C00J C00P C00T C013 62.4(4) . . . . ?
C00J C00P C00T C018 -59.3(4) . . . . ?
C00J C00P C00T C01M -178.5(3) . . . . ?
C00J C00P C012 C01I -1.3(5) . . . . ?
C00K C00F C00G N00A 37.2(4) . . . . ?
C00K C00F C00N C00V 0.8(4) . . . . ?
C00K C00S C014 C00X -63.4(4) . . . . ?
C00K C00S C014 C01N 57.1(4) . . . . ?
C00K C00S C014 C01O 177.7(3) . . . . ?
C00K C00S C019 C00V -0.7(5) . . . . ?
C00L C010 C01F C01E 173.9(3) . . . . ?
C00M C00Q C010 C00L -171.2(3) . . . . ?
C00M C00Q C010 C01F 5.6(4) . . . . ?
C00M C016 C01E C01F 3.1(5) . . . . ?
C00N C00F C00G N00A -147.0(3) . . . . ?
C00N C00F C00K O006 177.0(2) . . . . ?
C00N C00F C00K C00S -2.5(4) . . . . ?
C00N C00V C019 C00S -0.9(5) . . . . ?
C00O N00A C00G C00F -171.2(3) . . . . ?
C00O N00B C00Z C00I 44.7(4) . . . . ?
C00P C012 C01I C01C 1.4(6) . . . . ?
C00Q C00M C016 C01E -0.5(5) . . . . ?
C00Q C010 C01F C01E -3.0(5) . . . . ?
C00R C00U C011 C01D -174.7(3) . . . . ?
C00R C00U C011 C01J 3.0(4) . . . . ?
C00T C00P C012 C01I 179.0(3) . . . . ?
C00U C00R C017 N00C 43.4(4) . . . . ?
C00U C00R C01A C015 1.3(5) . . . . ?
C00U C011 C01D C00Y -62.1(4) . . . . ?
C00U C011 C01D C01K 59.1(4) . . . . ?
C00U C011 C01D C01L 178.3(3) . . . . ?
C00U C011 C01J C015 -0.6(5) . . . . ?
C00Z N00B C00O Hf02 -120.3(2) . . . . ?
C00Z N00B C00O N00A -150.6(2) . . . . ?
C00Z N00B C00O C00W 25.8(4) . . . . ?
C00Z C00I C00J O005 3.0(4) . . . . ?
C00Z C00I C00J C00P -176.2(3) . . . . ?
C00Z C00I C01C C01I 176.3(3) . . . . ?
C012 C00P C00T C013 -118.0(3) . . . . ?
C012 C00P C00T C018 120.3(3) . . . . ?
C012 C00P C00T C01M 1.1(4) . . . . ?
C014 C00S C019 C00V 179.3(3) . . . . ?
C016 C00M C00Q O007 176.9(3) . . . . ?
C016 C00M C00Q C010 -4.0(4) . . . . ?
C016 C01E C01F C010 -1.3(5) . . . . ?
C017 N00C C00D Hf01 -121.8(2) . . . . ?
C017 N00C C00D N009 -155.2(3) . . . . ?
C017 N00C C00D C00E 21.7(4) . . . . ?
C017 C00R C00U O008 -6.4(4) . . . . ?
C017 C00R C00U C011 174.7(3) . . . . ?
C017 C00R C01A C015 -176.8(3) . . . . ?
C019 C00S C014 C00X 116.6(3) . . . . ?
C019 C00S C014 C01N -122.9(3) . . . . ?
C019 C00S C014 C01O -2.3(5) . . . . ?
C01A C00R C00U O008 175.5(3) . . . . ?
C01A C00R C00U C011 -3.4(5) . . . . ?
C01A C00R C017 N00C -138.4(3) . . . . ?
C01A C015 C01J C011 -1.4(5) . . . . ?
C01B C00L C010 C00Q 55.7(4) . . . . ?
C01B C00L C010 C01F -121.0(3) . . . . ?
C01C C00I C00J O005 -178.7(3) . . . . ?
C01C C00I C00J C00P 2.1(4) . . . . ?
C01C C00I C00Z N00B -139.8(3) . . . . ?
C01D C011 C01J C015 177.1(3) . . . . ?
C01G C00L C010 C00Q -66.4(4) . . . . ?
C01G C00L C010 C01F 116.8(3) . . . . ?
C01H C00L C010 C00Q 173.3(3) . . . . ?
C01H C00L C010 C01F -3.4(4) . . . . ?
C01J C011 C01D C00Y 120.3(4) . . . . ?
C01J C011 C01D C01K -118.6(4) . . . . ?
C01J C011 C01D C01L 0.7(5) . . . . ?
C01J C015 C01A C00R 1.0(5) . . . . ?
